data_2236505
loop_
_publ_author_name
'Gowda, B. Thimme'
'Foro, Sabine'
'Spandana, H. S.'

_publ_section_title
;
 Potassium <i>N</i>-bromo-2,4-dichlorobenzenesulfonamidate sesquihydrate
;
_journal_coeditor_code NC2295
_journal_issue 11
_journal_name_full 'Acta Crystallographica Section E'
_journal_page_first m1368
_journal_paper_doi 10.1107/S1600536812042456
_journal_volume 68
_journal_year 2012
_chemical_formula_iupac 'K + , C6 H3 Br Cl2 N O2 S - , 1.5H2 O'
_chemical_formula_moiety 'K +, C6 H3 Br Cl2 N O2 S -, 1.5H2 O'
_chemical_formula_sum 'C6 H6 Br Cl2 K N O3.5 S'
_chemical_formula_weight 370.09
_chemical_name_systematic
;
Potassium <i>N</i>-bromo-2,4-dichlorobenzenesulfonamidate sesquihydrate
;
_space_group_IT_number 15
_symmetry_cell_setting monoclinic
_symmetry_space_group_name_Hall '-C 2yc'
_symmetry_space_group_name_H-M 'C 1 2/c 1'
_atom_sites_solution_hydrogens geom
_atom_sites_solution_primary direct
_atom_sites_solution_secondary difmap
_audit_creation_method SHELXL-97
_cell_angle_alpha 90.00
_cell_angle_beta 98.352(5)
_cell_angle_gamma 90.00
_cell_formula_units_Z 8
_cell_length_a 12.5263(7)
_cell_length_b 6.7638(4)
_cell_length_c 29.703(2)
_cell_measurement_reflns_used 2489
_cell_measurement_temperature 293(2)
_cell_measurement_theta_max 27.73
_cell_measurement_theta_min 3.00
_cell_volume 2489.9(3)
_computing_cell_refinement
;
CrysAlis CCD (Oxford Diffraction, 2009)
;
_computing_data_collection
;
CrysAlis CCD (Oxford Diffraction, 2009)
;
_computing_data_reduction
;
CrysAlis RED  (Oxford Diffraction, 2009)
;
_computing_molecular_graphics 'PLATON (Spek, 2009)'
_computing_publication_material 'SHELXL97 (Sheldrick, 2008)'
_computing_structure_refinement 'SHELXL97 (Sheldrick, 2008)'
_computing_structure_solution 'SHELXS97 (Sheldrick, 2008)'
_diffrn_ambient_temperature 293(2)
_diffrn_measured_fraction_theta_full 0.999
_diffrn_measured_fraction_theta_max 0.999
_diffrn_measurement_device_type
;
Oxford Diffraction Xcalibur diffractometer
with Sapphire CCD detector
;
_diffrn_measurement_method
;
Rotation method data acquisition using omega scans.
;
_diffrn_radiation_monochromator graphite
_diffrn_radiation_source 'fine-focus sealed tube'
_diffrn_radiation_type MoK\a
_diffrn_radiation_wavelength 0.71073
_diffrn_reflns_av_R_equivalents 0.0138
_diffrn_reflns_av_sigmaI/netI 0.0177
_diffrn_reflns_limit_h_max 13
_diffrn_reflns_limit_h_min -15
_diffrn_reflns_limit_k_max 5
_diffrn_reflns_limit_k_min -8
_diffrn_reflns_limit_l_max 22
_diffrn_reflns_limit_l_min -37
_diffrn_reflns_number 4960
_diffrn_reflns_theta_full 26.37
_diffrn_reflns_theta_max 26.37
_diffrn_reflns_theta_min 3.29
_diffrn_standards_decay_% 0
_diffrn_standards_number 0
_exptl_absorpt_coefficient_mu 4.223
_exptl_absorpt_correction_T_max 0.3843
_exptl_absorpt_correction_T_min 0.3451
_exptl_absorpt_correction_type multi-scan
_exptl_absorpt_process_details
;
(CrysAlis RED; Oxford Diffraction, 2009)
;
_exptl_crystal_colour yellow
_exptl_crystal_density_diffrn 1.975
_exptl_crystal_density_method 'not measured'
_exptl_crystal_description prism
_exptl_crystal_F_000 1448
_exptl_crystal_size_max 0.32
_exptl_crystal_size_mid 0.32
_exptl_crystal_size_min 0.28
_refine_diff_density_max 0.760
_refine_diff_density_min -0.653
_refine_ls_extinction_method none
_refine_ls_goodness_of_fit_ref 1.090
_refine_ls_hydrogen_treatment mixed
_refine_ls_matrix_type full
_refine_ls_number_parameters 150
_refine_ls_number_reflns 2535
_refine_ls_number_restraints 3
_refine_ls_restrained_S_all 1.089
_refine_ls_R_factor_all 0.0445
_refine_ls_R_factor_gt 0.0372
_refine_ls_shift/su_max 0.001
_refine_ls_shift/su_mean 0.000
_refine_ls_structure_factor_coef Fsqd
_refine_ls_weighting_details 'calc w=1/[\s^2^(Fo^2^)+(0.0429P)^2^+8.3581P] where P=(Fo^2^+2Fc^2^)/3'
_refine_ls_weighting_scheme calc
_refine_ls_wR_factor_gt 0.0896
_refine_ls_wR_factor_ref 0.0925
_reflns_number_gt 2204
_reflns_number_total 2535
_reflns_threshold_expression I>2\s(I)
_cod_data_source_file nc2295.cif
_cod_data_source_block I
_cod_depositor_comments
;

2017-05-28
Z value and formula fixed to values more according to usual
chemical conventions.                 miguel
;
_cod_original_formula_sum 'C12 H12 Br2 Cl4 K2 N2 O7 S2'
_cod_original_formula_weight 740.18
_cod_original_formula_units_Z 4
_cod_original_sg_symbol_H-M 'C 2/c'
_cod_database_code 2236505
_cod_database_fobs_code 2236505

loop_
_symmetry_equiv_pos_as_xyz
'x, y, z'
'-x, y, -z+1/2'
'x+1/2, y+1/2, z'
'-x+1/2, y+1/2, -z+1/2'
'-x, -y, -z'
'x, -y, z-1/2'
'-x+1/2, -y+1/2, -z'
'x+1/2, -y+1/2, z-1/2'

loop_
_atom_site_type_symbol
_atom_site_label
_atom_site_fract_x
_atom_site_fract_y
_atom_site_fract_z
_atom_site_U_iso_or_equiv
_atom_site_adp_type
_atom_site_calc_flag
_atom_site_refinement_flags
_atom_site_occupancy
_atom_site_symmetry_multiplicity
C C1 0.0780(3) 0.4566(5) 0.11591(11) 0.0271(7) Uani d . 1 1
C C2 0.1438(3) 0.3775(5) 0.08637(12) 0.0317(7) Uani d . 1 1
C C3 0.1538(3) 0.4716(6) 0.04598(12) 0.0392(9) Uani d . 1 1
H H3 0.1980 0.4192 0.0264 0.047 Uiso calc R 1 1
C C4 0.0974(3) 0.6446(6) 0.03496(13) 0.0426(9) Uani d . 1 1
C C5 0.0320(3) 0.7248(6) 0.06337(14) 0.0447(9) Uani d . 1 1
H H5 -0.0056 0.8413 0.0556 0.054 Uiso calc R 1 1
C C6 0.0228(3) 0.6302(5) 0.10361(13) 0.0367(8) Uani d . 1 1
H H6 -0.0214 0.6841 0.1230 0.044 Uiso calc R 1 1
Br Br1 -0.11245(3) 0.10625(6) 0.130655(14) 0.04440(14) Uani d . 1 1
Cl Cl1 0.21550(9) 0.15999(15) 0.09788(4) 0.0485(3) Uani d . 1 1
Cl Cl2 0.10726(10) 0.7571(2) -0.01671(4) 0.0650(4) Uani d . 1 1
K K1 0.34306(6) 0.13766(12) 0.23492(3) 0.0366(2) Uani d . 1 1
N N1 0.0277(2) 0.1274(4) 0.16389(10) 0.0319(6) Uani d . 1 1
O O1 0.1712(2) 0.3416(4) 0.19584(8) 0.0386(6) Uani d . 1 1
O O2 -0.0093(2) 0.4804(4) 0.18845(8) 0.0383(6) Uani d . 1 1
O O3 0.2037(2) -0.1486(4) 0.19206(10) 0.0426(6) Uani d D 1 1
H H31 0.234(3) -0.195(7) 0.1725(12) 0.051 Uiso d D 1 1
H H32 0.155(3) -0.088(6) 0.1774(14) 0.051 Uiso d D 1 1
O O4 0.5000 0.4277(6) 0.2500 0.0471(10) Uani d SD 1 2
H H41 0.490(4) 0.502(6) 0.2710(11) 0.056 Uiso d D 1 1
S S1 0.06429(7) 0.34987(12) 0.16983(3) 0.02745(19) Uani d . 1 1

loop_
_atom_site_aniso_label
_atom_site_aniso_U_11
_atom_site_aniso_U_22
_atom_site_aniso_U_33
_atom_site_aniso_U_12
_atom_site_aniso_U_13
_atom_site_aniso_U_23
C1 0.0271(16) 0.0256(16) 0.0280(16) -0.0039(13) 0.0014(12) -0.0003(13)
C2 0.0261(16) 0.0319(18) 0.0371(18) -0.0031(14) 0.0042(14) 0.0000(15)
C3 0.0350(19) 0.048(2) 0.0364(19) -0.0108(17) 0.0109(15) -0.0008(17)
C4 0.040(2) 0.048(2) 0.038(2) -0.0161(18) -0.0006(16) 0.0113(17)
C5 0.047(2) 0.036(2) 0.050(2) 0.0043(18) 0.0016(18) 0.0116(18)
C6 0.0359(19) 0.0322(18) 0.041(2) 0.0040(15) 0.0036(15) 0.0029(15)
Br1 0.0342(2) 0.0494(3) 0.0498(2) -0.00725(17) 0.00672(16) -0.01193(18)
Cl1 0.0484(6) 0.0376(5) 0.0645(7) 0.0110(4) 0.0250(5) 0.0029(5)
Cl2 0.0592(7) 0.0857(9) 0.0483(6) -0.0170(6) 0.0024(5) 0.0322(6)
K1 0.0312(4) 0.0354(4) 0.0423(4) 0.0051(3) 0.0021(3) -0.0034(3)
N1 0.0307(15) 0.0279(15) 0.0373(16) 0.0006(12) 0.0060(12) 0.0047(12)
O1 0.0373(14) 0.0399(14) 0.0353(14) 0.0026(11) -0.0064(11) 0.0010(11)
O2 0.0444(15) 0.0387(14) 0.0339(13) 0.0094(12) 0.0130(11) -0.0046(11)
O3 0.0475(17) 0.0380(15) 0.0434(16) 0.0052(12) 0.0099(13) 0.0004(12)
O4 0.073(3) 0.031(2) 0.041(2) 0.000 0.022(2) 0.000
S1 0.0302(4) 0.0260(4) 0.0260(4) 0.0028(3) 0.0033(3) 0.0000(3)

loop_
_atom_type_symbol
_atom_type_description
_atom_type_scat_dispersion_real
_atom_type_scat_dispersion_imag
_atom_type_scat_source
C C 0.0033 0.0016 'International Tables Vol C Tables 4.2.6.8 and 6.1.1.4'
H H 0.0000 0.0000 'International Tables Vol C Tables 4.2.6.8 and 6.1.1.4'
Br Br -0.2901 2.4595 'International Tables Vol C Tables 4.2.6.8 and 6.1.1.4'
Cl Cl 0.1484 0.1585 'International Tables Vol C Tables 4.2.6.8 and 6.1.1.4'
K K 0.2009 0.2494 'International Tables Vol C Tables 4.2.6.8 and 6.1.1.4'
N N 0.0061 0.0033 'International Tables Vol C Tables 4.2.6.8 and 6.1.1.4'
O O 0.0106 0.0060 'International Tables Vol C Tables 4.2.6.8 and 6.1.1.4'
S S 0.1246 0.1234 'International Tables Vol C Tables 4.2.6.8 and 6.1.1.4'

loop_
_geom_angle_atom_site_label_1
_geom_angle_atom_site_label_2
_geom_angle_atom_site_label_3
_geom_angle_site_symmetry_1
_geom_angle_site_symmetry_3
_geom_angle
C6 C1 C2 . . 118.5(3)
C6 C1 S1 . . 118.0(3)
C2 C1 S1 . . 123.4(3)
C3 C2 C1 . . 120.4(3)
C3 C2 Cl1 . . 117.0(3)
C1 C2 Cl1 . . 122.6(3)
C2 C3 C4 . . 119.3(4)
C2 C3 H3 . . 120.4
C4 C3 H3 . . 120.4
C5 C4 C3 . . 121.4(4)
C5 C4 Cl2 . . 119.8(3)
C3 C4 Cl2 . . 118.8(3)
C4 C5 C6 . . 118.9(4)
C4 C5 H5 . . 120.5
C6 C5 H5 . . 120.5
C5 C6 C1 . . 121.5(4)
C5 C6 H6 . . 119.2
C1 C6 H6 . . 119.2
O1 K1 O2 . 3_545 123.54(8)
O1 K1 O3 . 4 79.66(9)
O2 K1 O3 3_545 4 149.20(9)
O1 K1 O4 . . 102.28(8)
O2 K1 O4 3_545 . 80.66(7)
O3 K1 O4 4 . 74.11(7)
O1 K1 O3 . . 75.45(8)
O2 K1 O3 3_545 . 85.56(9)
O3 K1 O3 4 . 122.44(5)
O4 K1 O3 . . 161.68(7)
O1 K1 O1 . 4_545 122.42(5)
O2 K1 O1 3_545 4_545 102.09(8)
O3 K1 O1 4 4_545 76.13(8)
O4 K1 O1 . 4_545 119.42(6)
O3 K1 O1 . 4_545 75.21(8)
O1 K1 O2 . 4_545 157.55(8)
O2 K1 O2 3_545 4_545 78.37(9)
O3 K1 O2 4 4_545 78.12(8)
O4 K1 O2 . 4_545 74.58(7)
O3 K1 O2 . 4_545 114.43(8)
O1 K1 O2 4_545 4_545 48.19(7)
O1 K1 S1 . 4_545 142.27(7)
O2 K1 S1 3_545 4_545 91.31(6)
O3 K1 S1 4 4_545 74.74(7)
O4 K1 S1 . 4_545 96.86(5)
O3 K1 S1 . 4_545 95.47(7)
O1 K1 S1 4_545 4_545 23.94(5)
O2 K1 S1 4_545 4_545 24.30(5)
O1 K1 K1 . 2_655 145.05(6)
O2 K1 K1 3_545 2_655 51.05(6)
O3 K1 K1 4 2_655 98.18(7)
O4 K1 K1 . 2_655 45.15(6)
O3 K1 K1 . 2_655 130.38(6)
O1 K1 K1 4_545 2_655 90.06(6)
O2 K1 K1 4_545 2_655 43.27(5)
S1 K1 K1 4_545 2_655 66.97(2)
O1 K1 K1 . 4_545 94.01(7)
O2 K1 K1 3_545 4_545 103.41(6)
O3 K1 K1 4 4_545 93.78(7)
O4 K1 K1 . 4_545 157.36(5)
O3 K1 K1 . 4_545 38.92(6)
O1 K1 K1 4_545 4_545 38.01(5)
O2 K1 K1 4_545 4_545 84.35(5)
S1 K1 K1 4_545 4_545 61.08(2)
K1 K1 K1 2_655 4_545 120.90(2)
O1 K1 K1 . 4 41.78(6)
O2 K1 K1 3_545 4 149.20(6)
O3 K1 K1 4 4 39.74(6)
O4 K1 K1 . 4 78.55(6)
O3 K1 K1 . 4 108.70(7)
O1 K1 K1 4_545 4 107.85(6)
O2 K1 K1 4_545 4 117.01(6)
S1 K1 K1 4_545 4 113.48(3)
K1 K1 K1 2_655 4 120.90(2)
K1 K1 K1 4_545 4 104.55(3)
S1 N1 Br1 . . 111.33(16)
S1 O1 K1 . . 151.14(16)
S1 O1 K1 . 4 101.80(13)
K1 O1 K1 . 4 100.21(8)
S1 O2 K1 . 3_455 165.01(16)
S1 O2 K1 . 4 95.45(12)
K1 O2 K1 3_455 4 85.68(7)
K1 O3 K1 4_545 . 101.34(10)
K1 O3 H31 4_545 . 123(4)
K1 O3 H31 . . 106(4)
K1 O3 H32 4_545 . 117(4)
K1 O3 H32 . . 106(3)
H31 O3 H32 . . 102(5)
K1 O4 K1 . 2_655 89.71(12)
K1 O4 H41 . . 112(3)
K1 O4 H41 2_655 . 119(3)
O2 S1 O1 . . 114.34(16)
O2 S1 N1 . . 115.83(16)
O1 S1 N1 . . 104.73(16)
O2 S1 C1 . . 104.25(15)
O1 S1 C1 . . 107.00(16)
N1 S1 C1 . . 110.46(16)
O2 S1 K1 . 4 60.25(11)
O1 S1 K1 . 4 54.26(11)
N1 S1 K1 . 4 132.87(12)
C1 S1 K1 . 4 115.93(11)

loop_
_geom_bond_atom_site_label_1
_geom_bond_atom_site_label_2
_geom_bond_site_symmetry_2
_geom_bond_distance
C1 C6 . 1.384(5)
C1 C2 . 1.395(5)
C1 S1 . 1.787(3)
C2 C3 . 1.380(5)
C2 Cl1 . 1.732(4)
C3 C4 . 1.381(6)
C3 H3 . 0.9300
C4 C5 . 1.370(6)
C4 Cl2 . 1.734(4)
C5 C6 . 1.375(5)
C5 H5 . 0.9300
C6 H6 . 0.9300
Br1 N1 . 1.890(3)
K1 O1 . 2.675(3)
K1 O2 3_545 2.683(2)
K1 O3 4 2.740(3)
K1 O4 . 2.767(3)
K1 O3 . 2.788(3)
K1 O1 4_545 2.895(3)
K1 O2 4_545 3.045(3)
K1 S1 4_545 3.4910(12)
N1 S1 . 1.575(3)
O1 S1 . 1.447(3)
O1 K1 4 2.895(3)
O2 S1 . 1.443(3)
O2 K1 3_455 2.683(2)
O2 K1 4 3.045(3)
O3 K1 4_545 2.740(3)
O3 H31 . 0.802(19)
O3 H32 . 0.808(19)
O4 K1 2_655 2.767(3)
O4 H41 . 0.820(19)
S1 K1 4 3.4910(12)

loop_
_geom_hbond_atom_site_label_D
_geom_hbond_atom_site_label_H
_geom_hbond_atom_site_label_A
_geom_hbond_site_symmetry_A
_geom_hbond_distance_DH
_geom_hbond_distance_HA
_geom_hbond_distance_DA
_geom_hbond_angle_DHA
O3 H31 Br1 3_545 0.802(19) 2.78(2) 3.550(3) 160(4)
O3 H32 N1 . 0.808(19) 2.15(3) 2.917(4) 158(5)
O4 H41 N1 4 0.820(19) 2.16(2) 2.957(3) 165(5)

loop_
_geom_torsion_atom_site_label_1
_geom_torsion_atom_site_label_2
_geom_torsion_atom_site_label_3
_geom_torsion_atom_site_label_4
_geom_torsion_site_symmetry_1
_geom_torsion_site_symmetry_4
_geom_torsion
C6 C1 C2 C3 . . 0.3(5)
S1 C1 C2 C3 . . -177.6(3)
C6 C1 C2 Cl1 . . -179.3(3)
S1 C1 C2 Cl1 . . 2.9(4)
C1 C2 C3 C4 . . -0.3(5)
Cl1 C2 C3 C4 . . 179.3(3)
C2 C3 C4 C5 . . 0.1(6)
C2 C3 C4 Cl2 . . -178.0(3)
C3 C4 C5 C6 . . 0.0(6)
Cl2 C4 C5 C6 . . 178.1(3)
C4 C5 C6 C1 . . -0.1(6)
C2 C1 C6 C5 . . -0.1(5)
S1 C1 C6 C5 . . 177.9(3)
O2 K1 O1 S1 3_545 . 77.2(4)
O3 K1 O1 S1 4 . -124.9(3)
O4 K1 O1 S1 . . 164.0(3)
O3 K1 O1 S1 . . 2.7(3)
O1 K1 O1 S1 4_545 . -58.8(3)
O2 K1 O1 S1 4_545 . -116.7(3)
S1 K1 O1 S1 4_545 . -77.2(4)
K1 K1 O1 S1 2_655 . 145.6(3)
K1 K1 O1 S1 4_545 . -31.8(3)
K1 K1 O1 S1 4 . -139.2(4)
O2 K1 O1 K1 3_545 4 -143.58(9)
O3 K1 O1 K1 4 4 14.32(8)
O4 K1 O1 K1 . 4 -56.74(8)
O3 K1 O1 K1 . 4 141.96(10)
O1 K1 O1 K1 4_545 4 80.46(13)
O2 K1 O1 K1 4_545 4 22.6(2)
S1 K1 O1 K1 4_545 4 62.01(13)
K1 K1 O1 K1 2_655 4 -75.18(13)
K1 K1 O1 K1 4_545 4 107.44(7)
O1 K1 O3 K1 . 4_545 -115.86(10)
O2 K1 O3 K1 3_545 4_545 117.79(9)
O3 K1 O3 K1 4 4_545 -48.49(13)
O4 K1 O3 K1 . 4_545 159.0(2)
O1 K1 O3 K1 4_545 4_545 14.03(8)
O2 K1 O3 K1 4_545 4_545 42.71(11)
S1 K1 O3 K1 4_545 4_545 26.89(8)
K1 K1 O3 K1 2_655 4_545 91.14(10)
K1 K1 O3 K1 4 4_545 -90.17(8)
O1 K1 O4 K1 . 2_655 -165.19(7)
O2 K1 O4 K1 3_545 2_655 -42.70(6)
O3 K1 O4 K1 4 2_655 119.46(7)
O3 K1 O4 K1 . 2_655 -84.4(3)
O1 K1 O4 K1 4_545 2_655 55.99(7)
O2 K1 O4 K1 4_545 2_655 37.71(5)
S1 K1 O4 K1 4_545 2_655 47.51(2)
K1 K1 O4 K1 4_545 2_655 59.77(14)
K1 K1 O4 K1 4 2_655 160.16(4)
K1 O2 S1 O1 3_455 . -89.2(6)
K1 O2 S1 O1 4 . 4.50(17)
K1 O2 S1 N1 3_455 . 32.8(7)
K1 O2 S1 N1 4 . 126.44(14)
K1 O2 S1 C1 3_455 . 154.3(6)
K1 O2 S1 C1 4 . -111.99(12)
K1 O2 S1 K1 3_455 4 -93.7(6)
K1 O1 S1 O2 . . 134.2(3)
K1 O1 S1 O2 4 . -4.81(18)
K1 O1 S1 N1 . . 6.3(4)
K1 O1 S1 N1 4 . -132.65(13)
K1 O1 S1 C1 . . -111.0(3)
K1 O1 S1 C1 4 . 110.07(14)
K1 O1 S1 K1 . 4 139.0(4)
Br1 N1 S1 O2 . . 52.7(2)
Br1 N1 S1 O1 . . 179.61(16)
Br1 N1 S1 C1 . . -65.5(2)
Br1 N1 S1 K1 . 4 125.06(12)
C6 C1 S1 O2 . . 1.3(3)
C2 C1 S1 O2 . . 179.2(3)
C6 C1 S1 O1 . . -120.2(3)
C2 C1 S1 O1 . . 57.7(3)
C6 C1 S1 N1 . . 126.4(3)
C2 C1 S1 N1 . . -55.8(3)
C6 C1 S1 K1 . 4 -62.2(3)
C2 C1 S1 K1 . 4 115.6(3)
